data_7718251
loop_
_publ_author_name
'Nicasio, Antonio I.'
'Somerville, Rosie J.'
'Sahag&#xfa;n, Pablo'
'Soto, Enrique'
'L&#xf3;pez-Serrano, Joaqu&#xed;n'
'Campos, Jes&#xfa;s'

_publ_section_title
;
 Carbon-carbon bond formation and cleavage at redox active
 bis(pyridylimino)isoindole (BPI) germylene compounds.
;
_journal_issue 7
_journal_name_full 'Dalton transactions (Cambridge, England : 2003)'
_journal_page_first 3039
_journal_page_last 3046
_journal_paper_doi 10.1039/d4dt03489a
_journal_volume 54
_journal_year 2025
_chemical_formula_sum 'C52 H55 Ge2 K2 N10 O3'
_chemical_formula_weight 1091.44
_space_group_crystal_system monoclinic
_space_group_IT_number 14
_space_group_name_Hall '-P 2yn'
_space_group_name_H-M_alt 'P 1 21/n 1'
_atom_sites_solution_hydrogens geom
_audit_creation_method SHELXL-2014/7
_audit_update_record
;
2024-11-15 deposited with the CCDC.	2025-01-03 downloaded from the CCDC.
;
_cell_angle_alpha 90
_cell_angle_beta 94.6980(10)
_cell_angle_gamma 90
_cell_formula_units_Z 4
_cell_length_a 14.1680(5)
_cell_length_b 16.0363(7)
_cell_length_c 23.4696(9)
_cell_measurement_reflns_used 9867
_cell_measurement_temperature 193(2)
_cell_measurement_theta_max 26.97
_cell_measurement_theta_min 2.51
_cell_volume 5314.4(4)
_computing_cell_refinement 'Bruker APEX3'
_computing_data_collection 'Bruker APEX3'
_computing_data_reduction 'Bruker APEX3'
_computing_structure_refinement 'SHELXL-2014/7 (Sheldrick, 2014)'
_computing_structure_solution 'SHELXT 2014/5 (Sheldrick, 2014)'
_diffrn_ambient_temperature 193(2)
_diffrn_measured_fraction_theta_full 0.999
_diffrn_measured_fraction_theta_max 0.999
_diffrn_measurement_device_type 'Bruker D8Quest'
_diffrn_measurement_method '\f and \w scans'
_diffrn_radiation_type MoK\a
_diffrn_radiation_wavelength 0.71073
_diffrn_reflns_av_R_equivalents 0.1251
_diffrn_reflns_av_unetI/netI 0.0525
_diffrn_reflns_Laue_measured_fraction_full 0.999
_diffrn_reflns_Laue_measured_fraction_max 0.999
_diffrn_reflns_limit_h_max 18
_diffrn_reflns_limit_h_min -18
_diffrn_reflns_limit_k_max 20
_diffrn_reflns_limit_k_min -20
_diffrn_reflns_limit_l_max 30
_diffrn_reflns_limit_l_min -30
_diffrn_reflns_number 108974
_diffrn_reflns_point_group_measured_fraction_full 0.999
_diffrn_reflns_point_group_measured_fraction_max 0.999
_diffrn_reflns_theta_full 25.242
_diffrn_reflns_theta_max 27.126
_diffrn_reflns_theta_min 1.922
_diffrn_source 'IuS 3.0 Microfocus Source'
_exptl_absorpt_coefficient_mu 1.339
_exptl_absorpt_correction_T_max 0.7455
_exptl_absorpt_correction_T_min 0.6181
_exptl_absorpt_correction_type multi-scan
_exptl_absorpt_process_details ' Apex3 v2016.9-0 (Bruker, 2016)'
_exptl_crystal_colour yellow
_exptl_crystal_density_diffrn 1.364
_exptl_crystal_description plate
_exptl_crystal_F_000 2252
_exptl_crystal_size_max 0.11
_exptl_crystal_size_mid 0.10
_exptl_crystal_size_min 0.04
_platon_squeeze_details
;
The unit cell contains 4 pentane molecules which have
 been treated as a diffuse contribution to the overall scattering
 without specific atom positions by SQUEEZE/PLATON.'
;
_refine_diff_density_max 0.537
_refine_diff_density_min -0.867
_refine_diff_density_rms 0.092
_refine_ls_extinction_method none
_refine_ls_goodness_of_fit_ref 1.048
_refine_ls_hydrogen_treatment constr
_refine_ls_matrix_type full
_refine_ls_number_parameters 626
_refine_ls_number_reflns 11737
_refine_ls_number_restraints 45
_refine_ls_restrained_S_all 1.049
_refine_ls_R_factor_all 0.0827
_refine_ls_R_factor_gt 0.0478
_refine_ls_shift/su_max 0.001
_refine_ls_shift/su_mean 0.000
_refine_ls_structure_factor_coef Fsqd
_refine_ls_weighting_details 'w=1/[\s^2^(Fo^2^)+(0.0940P)^2^+3.6549P] where P=(Fo^2^+2Fc^2^)/3'
_refine_ls_weighting_scheme calc
_refine_ls_wR_factor_gt 0.1344
_refine_ls_wR_factor_ref 0.1652
_reflns_Friedel_coverage 0.000
_reflns_number_gt 8243
_reflns_number_total 11737
_reflns_threshold_expression 'I > 2\s(I)'
_cod_data_source_file d4dt03489a3.cif
_cod_data_source_block jcm01024a_sq
_cod_original_sg_symbol_H-M 'P 21/n'
_cod_database_code 7718251
_shelx_shelxl_version_number 2014/7
_shelx_space_group_comment
;
The symmetry employed for this shelxl refinement is uniquely defined
by the following loop, which should always be used as a source of
symmetry information in preference to the above space-group names.
They are only intended as comments.
;
_platon_squeeze_void_probe_radius 1.20

loop_
_space_group_symop_operation_xyz
'x, y, z'
'-x+1/2, y+1/2, -z+1/2'
'-x, -y, -z'
'x-1/2, -y-1/2, z-1/2'

loop_
_atom_site_label
_atom_site_type_symbol
_atom_site_fract_x
_atom_site_fract_y
_atom_site_fract_z
_atom_site_U_iso_or_equiv
_atom_site_adp_type
_atom_site_occupancy
_atom_site_site_symmetry_order
_atom_site_calc_flag
_atom_site_refinement_flags_posn
_atom_site_refinement_flags_adp
_atom_site_refinement_flags_occupancy
_atom_site_disorder_assembly
_atom_site_disorder_group
Ge2 Ge 0.45437(3) 0.79549(2) 0.83590(2) 0.03031(12) Uani 1 1 d . . . . .
Ge1 Ge 0.64334(3) 0.74121(2) 0.72093(2) 0.03051(12) Uani 1 1 d . . . . .
K003 K 0.40392(7) 0.46851(6) 0.80835(4) 0.0432(2) Uani 1 1 d . . . . .
K004 K 0.79697(8) 0.42360(6) 0.70460(4) 0.0485(2) Uani 1 1 d . . . . .
N8 N 0.4119(2) 0.7163(2) 0.77695(13) 0.0294(6) Uani 1 1 d . . . . .
N10 N 0.3776(2) 0.7296(2) 0.89104(13) 0.0330(7) Uani 1 1 d . . . . .
N5 N 0.6313(2) 0.8428(2) 0.90669(13) 0.0327(7) Uani 1 1 d . . . . .
N7 N 0.5120(2) 0.78042(19) 0.71136(13) 0.0289(6) Uani 1 1 d . . . . .
N3 N 0.6135(2) 0.64707(19) 0.76815(13) 0.0283(6) Uani 1 1 d . . . . .
N4 N 0.5772(2) 0.73525(19) 0.84780(13) 0.0304(7) Uani 1 1 d . . . . .
N9 N 0.3162(2) 0.6192(2) 0.82838(13) 0.0339(7) Uani 1 1 d . . . . .
N6 N 0.5628(2) 0.9150(2) 0.69491(15) 0.0358(7) Uani 1 1 d . . . . .
N1 N 0.6340(2) 0.6628(2) 0.65240(14) 0.0348(7) Uani 1 1 d . . . . .
O1 O 0.3313(3) 0.3704(2) 0.88611(15) 0.0582(9) Uani 1 1 d . . . . .
N2 N 0.6366(2) 0.5310(2) 0.70311(14) 0.0359(7) Uani 1 1 d . . . . .
O2 O 0.4072(3) 0.3524(3) 0.72481(16) 0.0667(10) Uani 1 1 d . . . . .
C28 C 0.3501(2) 0.6515(2) 0.77955(15) 0.0302(8) Uani 1 1 d . . . . .
C15 C 0.6513(3) 0.7704(2) 0.88052(15) 0.0293(8) Uani 1 1 d . . . . .
C27 C 0.3341(2) 0.6171(2) 0.72432(15) 0.0292(7) Uani 1 1 d . . . . .
C22 C 0.3924(2) 0.6636(2) 0.68779(15) 0.0287(7) Uani 1 1 d . . . . .
C29 C 0.4894(3) 0.8625(2) 0.69867(15) 0.0298(8) Uani 1 1 d . . . . .
C21 C 0.4385(2) 0.7239(2) 0.72162(15) 0.0272(7) Uani 1 1 d . . . . .
O3 O 0.8986(3) 0.5493(3) 0.6703(2) 0.0760(12) Uani 1 1 d . U . . .
C1 C 0.6244(2) 0.5643(2) 0.75591(16) 0.0290(7) Uani 1 1 d . . . . .
C2 C 0.6135(3) 0.5185(2) 0.80573(16) 0.0327(8) Uani 1 1 d . . . . .
C35 C 0.3309(3) 0.6544(3) 0.87896(16) 0.0333(8) Uani 1 1 d . . . . .
C23 C 0.3932(3) 0.6407(3) 0.62964(16) 0.0377(9) Uani 1 1 d . . . . .
H23 H 0.4319 0.6699 0.6050 0.045 Uiso 1 1 calc R U . . .
C39 C 0.3743(3) 0.7638(3) 0.94534(17) 0.0409(10) Uani 1 1 d . . . . .
C26 C 0.2753(3) 0.5523(3) 0.70149(17) 0.0368(9) Uani 1 1 d . . . . .
H26 H 0.2349 0.5231 0.7250 0.044 Uiso 1 1 calc R U . . .
C38 C 0.3338(3) 0.7229(3) 0.98803(18) 0.0504(12) Uani 1 1 d . . . . .
H38 H 0.3330 0.7480 1.0247 0.060 Uiso 1 1 calc R U . . .
C3 C 0.6194(3) 0.4324(3) 0.81954(19) 0.0412(9) Uani 1 1 d . . . . .
H3 H 0.6357 0.3924 0.7921 0.049 Uiso 1 1 calc R U . . .
C4 C 0.6008(4) 0.4081(3) 0.8742(2) 0.0515(12) Uani 1 1 d . . . . .
H4 H 0.6052 0.3506 0.8839 0.062 Uiso 1 1 calc R U . . .
C19 C 0.6992(3) 0.8794(3) 0.94188(16) 0.0364(9) Uani 1 1 d . . . . .
C30 C 0.3951(3) 0.8902(3) 0.68969(17) 0.0371(9) Uani 1 1 d . . . . .
H30 H 0.3438 0.8538 0.6954 0.044 Uiso 1 1 calc R U . . .
C36 C 0.2917(3) 0.6111(3) 0.92591(18) 0.0446(10) Uani 1 1 d . . . . .
H36 H 0.2640 0.5576 0.9192 0.054 Uiso 1 1 calc R U . . .
C9 C 0.6314(3) 0.5767(3) 0.65575(17) 0.0369(9) Uani 1 1 d . . . . .
C7 C 0.5904(3) 0.5779(2) 0.84904(16) 0.0320(8) Uani 1 1 d . . . . .
C37 C 0.2933(3) 0.6438(3) 0.97794(18) 0.0494(11) Uani 1 1 d . . . . .
H37 H 0.2673 0.6141 1.0080 0.059 Uiso 1 1 calc R U . . .
C25 C 0.2774(3) 0.5320(3) 0.64492(18) 0.0444(10) Uani 1 1 d . . . . .
H25 H 0.2384 0.4882 0.6293 0.053 Uiso 1 1 calc R U . . .
C31 C 0.3788(3) 0.9705(3) 0.6727(2) 0.0451(10) Uani 1 1 d . . . . .
H31 H 0.3157 0.9903 0.6659 0.054 Uiso 1 1 calc R U . . .
C16 C 0.7426(3) 0.7353(3) 0.88762(19) 0.0414(10) Uani 1 1 d . . . . .
H16 H 0.7567 0.6854 0.8683 0.050 Uiso 1 1 calc R U . . .
C24 C 0.3371(3) 0.5756(3) 0.60938(17) 0.0454(10) Uani 1 1 d . . . . .
H24 H 0.3382 0.5592 0.5705 0.054 Uiso 1 1 calc R U . . .
C5 C 0.5755(4) 0.4654(3) 0.9158(2) 0.0517(12) Uani 1 1 d . . . . .
H5 H 0.5618 0.4458 0.9524 0.062 Uiso 1 1 calc R U . . .
C8 C 0.5923(3) 0.6557(2) 0.82403(16) 0.0306(8) Uani 1 1 d . . . . .
C33 C 0.5445(3) 0.9937(3) 0.6773(2) 0.0432(10) Uani 1 1 d . . . . .
C32 C 0.4547(3) 1.0237(3) 0.6651(2) 0.0491(11) Uani 1 1 d . . . . .
H32 H 0.4444 1.0792 0.6519 0.059 Uiso 1 1 calc R U . . .
C10 C 0.6212(3) 0.5308(3) 0.60260(19) 0.0505(11) Uani 1 1 d . . . . .
H10 H 0.6179 0.4717 0.6036 0.061 Uiso 1 1 calc R U . . .
C13 C 0.6336(3) 0.7007(3) 0.59929(19) 0.0454(10) Uani 1 1 d . . . . .
C6 C 0.5705(3) 0.5492(3) 0.90412(18) 0.0429(10) Uani 1 1 d . . . . .
H6 H 0.5539 0.5875 0.9325 0.051 Uiso 1 1 calc R U . . .
C11 C 0.6162(4) 0.5697(4) 0.5518(2) 0.0570(13) Uani 1 1 d . . . . .
H11 H 0.6064 0.5386 0.5174 0.068 Uiso 1 1 calc R U . . .
C20 C 0.6680(3) 0.9581(3) 0.9699(2) 0.0501(11) Uani 1 1 d . . . . .
H20A H 0.7216 0.9820 0.9935 0.075 Uiso 1 1 calc R U . . .
H20B H 0.6167 0.9452 0.9941 0.075 Uiso 1 1 calc R U . . .
H20C H 0.6455 0.9983 0.9405 0.075 Uiso 1 1 calc R U . . .
C18 C 0.7886(3) 0.8469(3) 0.9514(2) 0.0488(11) Uani 1 1 d . . . . .
H18 H 0.8346 0.8733 0.9770 0.059 Uiso 1 1 calc R U . . .
C12 C 0.6256(4) 0.6563(3) 0.5500(2) 0.0547(13) Uani 1 1 d . . . . .
H12 H 0.6263 0.6841 0.5143 0.066 Uiso 1 1 calc R U . . .
C17 C 0.8105(3) 0.7743(3) 0.9228(2) 0.0528(12) Uani 1 1 d . . . . .
H17 H 0.8727 0.7519 0.9278 0.063 Uiso 1 1 calc R U . . .
C40 C 0.4158(4) 0.8491(3) 0.9556(2) 0.0555(13) Uani 1 1 d . . . . .
H40A H 0.4824 0.8487 0.9471 0.083 Uiso 1 1 calc R U . . .
H40B H 0.4114 0.8648 0.9956 0.083 Uiso 1 1 calc R U . . .
H40C H 0.3807 0.8894 0.9306 0.083 Uiso 1 1 calc R U . . .
C14 C 0.6442(5) 0.7926(3) 0.5976(2) 0.0746(18) Uani 1 1 d . . . . .
H14A H 0.6474 0.8107 0.5579 0.112 Uiso 1 1 calc R U . . .
H14B H 0.7024 0.8089 0.6203 0.112 Uiso 1 1 calc R U . . .
H14C H 0.5896 0.8189 0.6135 0.112 Uiso 1 1 calc R U . . .
C45 C 0.3363(5) 0.3008(4) 0.6966(3) 0.0771(18) Uani 1 1 d . . . . .
H45A H 0.2743 0.3295 0.6941 0.093 Uiso 1 1 calc R U . . .
H45B H 0.3306 0.2480 0.7178 0.093 Uiso 1 1 calc R U . . .
C34 C 0.6300(4) 1.0477(3) 0.6704(3) 0.0649(15) Uani 1 1 d . . . . .
H34A H 0.6108 1.0974 0.6481 0.097 Uiso 1 1 calc R U . . .
H34B H 0.6766 1.0161 0.6505 0.097 Uiso 1 1 calc R U . . .
H34C H 0.6583 1.0646 0.7082 0.097 Uiso 1 1 calc R U . . .
C46 C 0.3657(6) 0.2838(5) 0.6386(3) 0.103(3) Uani 1 1 d . . . . .
H46A H 0.3912 0.2265 0.6363 0.123 Uiso 1 1 calc R U . . .
H46B H 0.3112 0.2898 0.6096 0.123 Uiso 1 1 calc R U . . .
C47 C 0.4384(5) 0.3449(5) 0.6289(3) 0.095(2) Uani 1 1 d . . . . .
H47A H 0.4899 0.3193 0.6088 0.114 Uiso 1 1 calc R U . . .
H47B H 0.4114 0.3921 0.6057 0.114 Uiso 1 1 calc R U . . .
C52 C 0.9993(5) 0.5433(4) 0.6694(4) 0.094(2) Uani 1 1 d . U . . .
H52A H 1.0171 0.5376 0.6297 0.112 Uiso 1 1 calc R U . . .
H52B H 1.0237 0.4944 0.6918 0.112 Uiso 1 1 calc R U . . .
C44 C 0.3263(6) 0.2845(4) 0.8750(3) 0.092(2) Uani 1 1 d . . . . .
H44 H 0.3008 0.2591 0.8406 0.111 Uiso 1 1 calc R U . . .
C51 C 1.0387(5) 0.6226(5) 0.6957(4) 0.102(2) Uani 1 1 d . U . . .
H51A H 1.0633 0.6135 0.7359 0.122 Uiso 1 1 calc R U . . .
H51B H 1.0904 0.6446 0.6740 0.122 Uiso 1 1 calc R U . . .
C49 C 0.8754(5) 0.6348(4) 0.6660(4) 0.101(2) Uani 1 1 d . U . . .
H49A H 0.8185 0.6469 0.6864 0.122 Uiso 1 1 calc R U . . .
H49B H 0.8626 0.6512 0.6255 0.122 Uiso 1 1 calc R U . . .
C41 C 0.3332(7) 0.3797(4) 0.9465(3) 0.096(2) Uani 1 1 d . . . . .
H41A H 0.2682 0.3833 0.9589 0.115 Uiso 1 1 calc R U . . .
H41B H 0.3686 0.4305 0.9593 0.115 Uiso 1 1 calc R U . . .
C43 C 0.3680(7) 0.2406(4) 0.9265(3) 0.100(3) Uani 1 1 d . . . . .
H43A H 0.3243 0.1968 0.9382 0.120 Uiso 1 1 calc R U . . .
H43B H 0.4286 0.2139 0.9186 0.120 Uiso 1 1 calc R U . . .
C48 C 0.4733(5) 0.3729(6) 0.6852(3) 0.112(3) Uani 1 1 d . . . . .
H48A H 0.5349 0.3459 0.6965 0.135 Uiso 1 1 calc R U . . .
H48B H 0.4832 0.4340 0.6848 0.135 Uiso 1 1 calc R U . . .
C42 C 0.3836(7) 0.3011(4) 0.9705(3) 0.095(2) Uani 1 1 d . . . . .
H42A H 0.4521 0.3116 0.9791 0.115 Uiso 1 1 calc R U . . .
H42B H 0.3563 0.2824 1.0059 0.115 Uiso 1 1 calc R U . . .
C50 C 0.9572(6) 0.6803(6) 0.6922(6) 0.149(4) Uani 1 1 d . U . . .
H50A H 0.9446 0.6997 0.7309 0.179 Uiso 1 1 calc R U . . .
H50B H 0.9706 0.7296 0.6687 0.179 Uiso 1 1 calc R U . . .

loop_
_atom_site_aniso_label
_atom_site_aniso_U_11
_atom_site_aniso_U_22
_atom_site_aniso_U_33
_atom_site_aniso_U_23
_atom_site_aniso_U_13
_atom_site_aniso_U_12
Ge2 0.0344(2) 0.0244(2) 0.0316(2) -0.00338(15) -0.00028(15) 0.00066(15)
Ge1 0.0269(2) 0.0251(2) 0.0398(2) 0.00093(16) 0.00352(16) -0.00122(15)
K003 0.0436(5) 0.0366(5) 0.0496(5) -0.0001(4) 0.0048(4) -0.0022(4)
K004 0.0569(6) 0.0351(5) 0.0526(6) -0.0002(4) -0.0007(5) 0.0072(4)
N8 0.0303(16) 0.0285(16) 0.0293(15) -0.0016(12) 0.0013(12) -0.0010(12)
N10 0.0343(17) 0.0352(18) 0.0298(16) -0.0061(13) 0.0042(13) 0.0036(14)
N5 0.0367(17) 0.0292(17) 0.0315(16) -0.0054(13) -0.0014(13) -0.0003(13)
N7 0.0276(15) 0.0230(15) 0.0361(16) 0.0024(12) 0.0020(12) 0.0003(12)
N3 0.0276(15) 0.0255(15) 0.0314(15) -0.0028(12) 0.0007(12) 0.0007(12)
N4 0.0320(16) 0.0240(15) 0.0345(16) -0.0058(13) -0.0007(13) -0.0009(13)
N9 0.0362(17) 0.0355(18) 0.0309(16) 0.0005(14) 0.0080(13) -0.0056(14)
N6 0.0296(16) 0.0295(17) 0.0480(19) 0.0085(14) 0.0012(14) -0.0020(13)
N1 0.0360(17) 0.0333(18) 0.0361(17) 0.0013(14) 0.0096(14) 0.0033(14)
O1 0.065(2) 0.048(2) 0.062(2) 0.0098(17) 0.0070(17) -0.0026(17)
N2 0.0404(18) 0.0285(17) 0.0395(18) -0.0080(14) 0.0069(14) -0.0011(14)
O2 0.073(2) 0.064(2) 0.062(2) -0.0134(19) 0.0056(18) -0.025(2)
C28 0.0273(18) 0.0297(19) 0.0338(19) -0.0020(15) 0.0042(14) -0.0060(14)
C15 0.0354(19) 0.0267(18) 0.0257(17) -0.0010(14) 0.0028(14) -0.0027(15)
C27 0.0253(17) 0.0312(19) 0.0308(18) 0.0009(15) -0.0005(14) -0.0023(15)
C22 0.0281(18) 0.0300(19) 0.0275(17) 0.0025(14) -0.0004(14) 0.0002(15)
C29 0.0307(18) 0.0292(19) 0.0290(18) 0.0019(15) -0.0008(14) -0.0007(15)
C21 0.0246(17) 0.0275(18) 0.0294(18) 0.0029(14) 0.0018(14) -0.0009(14)
O3 0.059(2) 0.053(2) 0.117(3) 0.008(2) 0.011(2) 0.0006(18)
C1 0.0266(17) 0.0231(18) 0.0373(19) -0.0037(15) 0.0014(14) -0.0010(14)
C2 0.0302(18) 0.0277(19) 0.039(2) -0.0008(16) -0.0036(15) -0.0014(15)
C35 0.034(2) 0.036(2) 0.0305(19) -0.0002(16) 0.0072(15) 0.0025(16)
C23 0.038(2) 0.045(2) 0.0294(19) 0.0032(17) -0.0004(16) -0.0006(18)
C39 0.037(2) 0.050(3) 0.035(2) -0.0091(19) 0.0032(17) 0.0056(19)
C26 0.0310(19) 0.038(2) 0.041(2) -0.0004(17) -0.0037(16) -0.0083(17)
C38 0.048(3) 0.073(3) 0.030(2) -0.008(2) 0.0095(18) 0.006(2)
C3 0.045(2) 0.025(2) 0.052(2) 0.0010(18) -0.0004(19) -0.0002(17)
C4 0.063(3) 0.030(2) 0.060(3) 0.013(2) -0.006(2) -0.004(2)
C19 0.042(2) 0.033(2) 0.033(2) -0.0063(16) 0.0015(16) -0.0049(17)
C30 0.0302(19) 0.036(2) 0.045(2) 0.0052(18) 0.0046(16) 0.0004(16)
C36 0.052(3) 0.048(3) 0.035(2) 0.0050(19) 0.0119(18) -0.001(2)
C9 0.034(2) 0.037(2) 0.040(2) -0.0063(18) 0.0075(16) 0.0010(17)
C7 0.035(2) 0.0277(19) 0.0322(19) -0.0006(15) -0.0048(15) -0.0007(15)
C37 0.051(3) 0.065(3) 0.034(2) 0.005(2) 0.0141(19) 0.003(2)
C25 0.046(2) 0.046(3) 0.040(2) -0.0101(19) -0.0080(18) -0.010(2)
C31 0.035(2) 0.041(2) 0.059(3) 0.010(2) 0.0021(19) 0.0105(18)
C16 0.034(2) 0.037(2) 0.053(3) -0.0122(19) 0.0011(18) 0.0026(17)
C24 0.052(3) 0.053(3) 0.030(2) -0.0083(19) -0.0040(18) -0.007(2)
C5 0.072(3) 0.042(3) 0.040(2) 0.008(2) -0.003(2) -0.006(2)
C8 0.0334(19) 0.0229(18) 0.0348(19) -0.0012(15) -0.0015(15) 0.0015(14)
C33 0.040(2) 0.030(2) 0.059(3) 0.0120(19) 0.0035(19) -0.0024(17)
C32 0.047(2) 0.034(2) 0.066(3) 0.016(2) 0.003(2) 0.0073(19)
C10 0.063(3) 0.049(3) 0.041(2) -0.012(2) 0.016(2) -0.004(2)
C13 0.046(2) 0.050(3) 0.042(2) 0.006(2) 0.0165(19) 0.006(2)
C6 0.055(3) 0.039(2) 0.034(2) 0.0002(18) -0.0022(18) -0.003(2)
C11 0.069(3) 0.066(3) 0.038(2) -0.014(2) 0.014(2) 0.004(3)
C20 0.057(3) 0.042(3) 0.050(3) -0.021(2) -0.007(2) 0.001(2)
C18 0.040(2) 0.047(3) 0.056(3) -0.013(2) -0.012(2) -0.005(2)
C12 0.067(3) 0.061(3) 0.038(2) 0.008(2) 0.019(2) 0.005(3)
C17 0.035(2) 0.050(3) 0.071(3) -0.014(2) -0.005(2) 0.004(2)
C40 0.062(3) 0.058(3) 0.047(3) -0.026(2) 0.009(2) -0.003(2)
C14 0.122(5) 0.049(3) 0.059(3) 0.015(3) 0.041(3) 0.002(3)
C45 0.072(4) 0.078(4) 0.079(4) -0.004(3) -0.001(3) -0.036(3)
C34 0.048(3) 0.042(3) 0.103(4) 0.030(3) -0.001(3) -0.008(2)
C46 0.115(6) 0.096(6) 0.095(5) -0.029(4) 0.001(4) -0.052(5)
C47 0.084(5) 0.117(6) 0.088(5) -0.041(4) 0.028(4) -0.032(4)
C52 0.065(3) 0.066(4) 0.152(7) 0.015(4) 0.026(4) 0.021(3)
C44 0.138(6) 0.044(3) 0.086(4) 0.004(3) -0.047(4) -0.003(4)
C51 0.071(4) 0.075(4) 0.159(7) 0.033(4) 0.006(4) 0.003(3)
C49 0.063(3) 0.064(4) 0.177(8) 0.019(4) 0.007(4) 0.014(3)
C41 0.159(7) 0.063(4) 0.070(4) 0.003(3) 0.044(4) 0.006(4)
C43 0.170(8) 0.055(4) 0.070(4) 0.010(3) -0.023(4) 0.012(5)
C48 0.087(5) 0.173(9) 0.079(4) -0.034(5) 0.020(4) -0.077(6)
C42 0.164(8) 0.060(4) 0.061(4) 0.011(3) 0.002(4) 0.001(4)
C50 0.077(4) 0.070(4) 0.300(12) -0.013(6) 0.010(5) 0.006(3)

loop_
_atom_type_symbol
_atom_type_description
_atom_type_scat_dispersion_real
_atom_type_scat_dispersion_imag
_atom_type_scat_source
C C 0.0033 0.0016 'International Tables Vol C Tables 4.2.6.8 and 6.1.1.4'
H H 0.0000 0.0000 'International Tables Vol C Tables 4.2.6.8 and 6.1.1.4'
N N 0.0061 0.0033 'International Tables Vol C Tables 4.2.6.8 and 6.1.1.4'
K K 0.2009 0.2494 'International Tables Vol C Tables 4.2.6.8 and 6.1.1.4'
Ge Ge 0.1547 1.8001 'International Tables Vol C Tables 4.2.6.8 and 6.1.1.4'
O O 0.0106 0.0060 'International Tables Vol C Tables 4.2.6.8 and 6.1.1.4'

loop_
_geom_angle_atom_site_label_1
_geom_angle_atom_site_label_2
_geom_angle_atom_site_label_3
_geom_angle
_geom_angle_site_symmetry_1
_geom_angle_site_symmetry_3
_geom_angle_publ_flag
N8 Ge2 N4 89.94(13) . . ?
N8 Ge2 N10 87.87(13) . . ?
N4 Ge2 N10 99.44(13) . . ?
N3 Ge1 N7 93.78(12) . . ?
N3 Ge1 N1 88.14(13) . . ?
N7 Ge1 N1 96.20(13) . . ?
N3 Ge1 K004 115.03(9) . 2_656 ?
N7 Ge1 K004 88.70(9) . 2_656 ?
N1 Ge1 K004 156.02(9) . 2_656 ?
O1 K003 O2 96.87(12) . . ?
O1 K003 N9 101.19(10) . . ?
O2 K003 N9 139.13(12) . . ?
O1 K003 C2 126.25(11) . . ?
O2 K003 C2 95.23(11) . . ?
N9 K003 C2 102.82(10) . . ?
O1 K003 C28 127.22(11) . . ?
O2 K003 C28 120.86(12) . . ?
N9 K003 C28 26.48(9) . . ?
C2 K003 C28 88.23(10) . . ?
O1 K003 C3 105.27(11) . . ?
O2 K003 C3 81.81(12) . . ?
N9 K003 C3 126.90(11) . . ?
C2 K003 C3 26.59(10) . . ?
C28 K003 C3 114.81(10) . . ?
O1 K003 C27 137.83(11) . . ?
O2 K003 C27 95.09(11) . . ?
N9 K003 C27 48.34(9) . . ?
C2 K003 C27 92.50(10) . . ?
C28 K003 C27 25.84(9) . . ?
C3 K003 C27 116.41(10) . . ?
O1 K003 C4 82.11(12) . . ?
O2 K003 C4 94.29(13) . . ?
N9 K003 C4 124.20(12) . . ?
C2 K003 C4 44.82(11) . . ?
C28 K003 C4 125.29(11) . . ?
C3 K003 C4 25.21(12) . . ?
C27 K003 C4 136.98(11) . . ?
O1 K003 C7 117.75(11) . . ?
O2 K003 C7 121.51(11) . . ?
N9 K003 C7 81.05(10) . . ?
C2 K003 C7 26.30(10) . . ?
C28 K003 C7 74.44(10) . . ?
C3 K003 C7 45.90(10) . . ?
C27 K003 C7 88.97(10) . . ?
C4 K003 C7 51.01(11) . . ?
O1 K003 C26 122.93(11) . . ?
O2 K003 C26 76.61(12) . . ?
N9 K003 C26 62.77(10) . . ?
C2 K003 C26 110.81(10) . . ?
C28 K003 C26 47.92(10) . . ?
C3 K003 C26 128.76(11) . . ?
C27 K003 C26 25.16(9) . . ?
C4 K003 C26 153.85(12) . . ?
C7 K003 C26 113.12(10) . . ?
O1 K003 C5 76.97(12) . . ?
O2 K003 C5 118.65(13) . . ?
N9 K003 C5 101.10(11) . . ?
C2 K003 C5 51.60(11) . . ?
C28 K003 C5 109.19(11) . . ?
C3 K003 C5 44.37(12) . . ?
C27 K003 C5 130.00(11) . . ?
C4 K003 C5 24.61(12) . . ?
C7 K003 C5 42.75(11) . . ?
C26 K003 C5 155.11(11) . . ?
O1 K003 C6 93.33(11) . . ?
O2 K003 C6 133.82(12) . . ?
N9 K003 C6 81.48(11) . . ?
C2 K003 C6 44.94(10) . . ?
C28 K003 C6 85.88(11) . . ?
C3 K003 C6 52.10(12) . . ?
C27 K003 C6 106.79(10) . . ?
C4 K003 C6 42.87(12) . . ?
C7 K003 C6 24.67(10) . . ?
C26 K003 C6 131.94(11) . . ?
C5 K003 C6 23.50(11) . . ?
O3 K004 N2 89.38(11) . . ?
O3 K004 N6 86.05(12) . 2_646 ?
N2 K004 N6 121.36(10) . 2_646 ?
O3 K004 N5 80.82(12) . 2_646 ?
N2 K004 N5 123.25(9) . 2_646 ?
N6 K004 N5 113.55(9) 2_646 2_646 ?
O3 K004 C15 103.35(12) . 2_646 ?
N2 K004 C15 131.43(10) . 2_646 ?
N6 K004 C15 106.32(9) 2_646 2_646 ?
N5 K004 C15 24.16(9) 2_646 2_646 ?
O3 K004 Ge1 132.78(10) . 2_646 ?
N2 K004 Ge1 132.51(8) . 2_646 ?
N6 K004 Ge1 55.98(7) 2_646 2_646 ?
N5 K004 Ge1 89.37(6) 2_646 2_646 ?
C15 K004 Ge1 67.63(7) 2_646 2_646 ?
O3 K004 C19 78.64(13) . 2_646 ?
N2 K004 C19 100.73(10) . 2_646 ?
N6 K004 C19 134.97(10) 2_646 2_646 ?
N5 K004 C19 22.53(8) 2_646 2_646 ?
C15 K004 C19 39.90(9) 2_646 2_646 ?
Ge1 K004 C19 107.43(7) 2_646 2_646 ?
O3 K004 C9 74.58(11) . . ?
N2 K004 C9 20.83(9) . . ?
N6 K004 C9 132.65(10) 2_646 . ?
N5 K004 C9 105.52(9) 2_646 . ?
C15 K004 C9 119.93(10) 2_646 . ?
Ge1 K004 C9 151.44(7) 2_646 . ?
C19 K004 C9 83.42(9) 2_646 . ?
C28 N8 C21 109.5(3) . . ?
C28 N8 Ge2 129.1(2) . . ?
C21 N8 Ge2 121.2(2) . . ?
C39 N10 C35 118.5(3) . . ?
C39 N10 Ge2 115.7(3) . . ?
C35 N10 Ge2 125.8(2) . . ?
C19 N5 C15 119.1(3) . . ?
C19 N5 K004 93.8(2) . 2_656 ?
C15 N5 K004 83.3(2) . 2_656 ?
C29 N7 C21 119.1(3) . . ?
C29 N7 Ge1 122.1(2) . . ?
C21 N7 Ge1 118.7(2) . . ?
C1 N3 C8 109.5(3) . . ?
C1 N3 Ge1 126.9(2) . . ?
C8 N3 Ge1 122.8(2) . . ?
C15 N4 C8 117.3(3) . . ?
C15 N4 Ge2 120.0(2) . . ?
C8 N4 Ge2 122.7(2) . . ?
C35 N9 C28 123.3(3) . . ?
C35 N9 K003 119.1(3) . . ?
C28 N9 K003 89.7(2) . . ?
C29 N6 C33 118.5(3) . . ?
C29 N6 K004 116.6(2) . 2_656 ?
C33 N6 K004 107.5(3) . 2_656 ?
C9 N1 C13 119.4(4) . . ?
C9 N1 Ge1 124.8(3) . . ?
C13 N1 Ge1 115.7(3) . . ?
C44 O1 C41 106.6(5) . . ?
C44 O1 K003 117.8(4) . . ?
C41 O1 K003 129.8(4) . . ?
C9 N2 C1 122.5(3) . . ?
C9 N2 K004 109.5(2) . . ?
C1 N2 K004 112.6(2) . . ?
C48 O2 C45 108.1(4) . . ?
C48 O2 K003 111.6(4) . . ?
C45 O2 K003 133.2(4) . . ?
N8 C28 N9 126.3(3) . . ?
N8 C28 C27 108.2(3) . . ?
N9 C28 C27 125.2(3) . . ?
N8 C28 K003 125.8(2) . . ?
N9 C28 K003 63.8(2) . . ?
C27 C28 K003 81.3(2) . . ?
N5 C15 N4 115.3(3) . . ?
N5 C15 C16 120.9(3) . . ?
N4 C15 C16 123.8(3) . . ?
N5 C15 K004 72.5(2) . 2_656 ?
N4 C15 K004 99.5(2) . 2_656 ?
C16 C15 K004 97.0(2) . 2_656 ?
C26 C27 C28 133.2(3) . . ?
C26 C27 C22 120.2(3) . . ?
C28 C27 C22 106.6(3) . . ?
C26 C27 K003 80.1(2) . . ?
C28 C27 K003 72.9(2) . . ?
C22 C27 K003 126.0(2) . . ?
C21 C22 C23 134.1(3) . . ?
C21 C22 C27 106.7(3) . . ?
C23 C22 C27 119.3(3) . . ?
N6 C29 N7 116.4(3) . . ?
N6 C29 C30 121.4(3) . . ?
N7 C29 C30 122.3(3) . . ?
C22 C21 N8 109.0(3) . . ?
C22 C21 N7 132.1(3) . . ?
N8 C21 N7 118.4(3) . . ?
C49 O3 C52 106.8(5) . . ?
C49 O3 K004 129.3(4) . . ?
C52 O3 K004 121.5(4) . . ?
N3 C1 N2 126.3(3) . . ?
N3 C1 C2 108.1(3) . . ?
N2 C1 C2 125.5(3) . . ?
C1 C2 C3 133.8(4) . . ?
C1 C2 C7 106.7(3) . . ?
C3 C2 C7 119.4(4) . . ?
C1 C2 K003 109.0(2) . . ?
C3 C2 K003 77.4(2) . . ?
C7 C2 K003 83.4(2) . . ?
N9 C35 N10 126.3(3) . . ?
N9 C35 C36 116.0(4) . . ?
N10 C35 C36 117.7(4) . . ?
C24 C23 C22 118.7(4) . . ?
C24 C23 H23 120.6 . . ?
C22 C23 H23 120.6 . . ?
C38 C39 N10 122.0(4) . . ?
C38 C39 C40 120.3(4) . . ?
N10 C39 C40 117.7(4) . . ?
C25 C26 C27 119.0(4) . . ?
C25 C26 K003 126.3(3) . . ?
C27 C26 K003 74.7(2) . . ?
C25 C26 H26 120.5 . . ?
C27 C26 H26 120.5 . . ?
K003 C26 H26 71.1 . . ?
C39 C38 C37 120.1(4) . . ?
C39 C38 H38 119.9 . . ?
C37 C38 H38 119.9 . . ?
C4 C3 C2 118.2(4) . . ?
C4 C3 K003 82.5(3) . . ?
C2 C3 K003 76.1(2) . . ?
C4 C3 H3 120.9 . . ?
C2 C3 H3 120.9 . . ?
K003 C3 H3 111.2 . . ?
C3 C4 C5 122.5(4) . . ?
C3 C4 K003 72.2(3) . . ?
C5 C4 K003 82.9(3) . . ?
C3 C4 H4 118.8 . . ?
C5 C4 H4 118.8 . . ?
K003 C4 H4 116.4 . . ?
N5 C19 C18 122.4(4) . . ?
N5 C19 C20 114.4(4) . . ?
C18 C19 C20 123.2(4) . . ?
N5 C19 K004 63.7(2) . 2_656 ?
C18 C19 K004 98.5(3) . 2_656 ?
C20 C19 K004 106.7(3) . 2_656 ?
C31 C30 C29 118.6(4) . . ?
C31 C30 H30 120.7 . . ?
C29 C30 H30 120.7 . . ?
C37 C36 C35 122.0(5) . . ?
C37 C36 H36 119.0 . . ?
C35 C36 H36 119.0 . . ?
N2 C9 N1 126.7(4) . . ?
N2 C9 C10 115.9(4) . . ?
N1 C9 C10 117.4(4) . . ?
N2 C9 K004 49.7(2) . . ?
N1 C9 K004 133.9(3) . . ?
C10 C9 K004 86.8(3) . . ?
C8 C7 C6 133.8(4) . . ?
C8 C7 C2 106.4(3) . . ?
C6 C7 C2 119.8(4) . . ?
C8 C7 K003 114.0(2) . . ?
C6 C7 K003 82.8(2) . . ?
C2 C7 K003 70.3(2) . . ?
C36 C37 C38 119.2(4) . . ?
C36 C37 H37 120.4 . . ?
C38 C37 H37 120.4 . . ?
C26 C25 C24 121.0(4) . . ?
C26 C25 H25 119.5 . . ?
C24 C25 H25 119.5 . . ?
C30 C31 C32 120.1(4) . . ?
C30 C31 H31 120.0 . . ?
C32 C31 H31 120.0 . . ?
C17 C16 C15 118.9(4) . . ?
C17 C16 H16 120.6 . . ?
C15 C16 H16 120.6 . . ?
C23 C24 C25 121.8(4) . . ?
C23 C24 H24 119.1 . . ?
C25 C24 H24 119.1 . . ?
C6 C5 C4 120.9(4) . . ?
C6 C5 K003 79.2(3) . . ?
C4 C5 K003 72.5(3) . . ?
C6 C5 H5 119.6 . . ?
C4 C5 H5 119.6 . . ?
K003 C5 H5 119.7 . . ?
N3 C8 C7 109.1(3) . . ?
N3 C8 N4 121.2(3) . . ?
C7 C8 N4 129.7(3) . . ?
N6 C33 C32 123.1(4) . . ?
N6 C33 C34 115.7(4) . . ?
C32 C33 C34 121.1(4) . . ?
C33 C32 C31 118.1(4) . . ?
C33 C32 H32 120.9 . . ?
C31 C32 H32 120.9 . . ?
C11 C10 C9 121.7(5) . . ?
C11 C10 H10 119.2 . . ?
C9 C10 H10 119.2 . . ?
C12 C13 N1 122.1(4) . . ?
C12 C13 C14 120.1(4) . . ?
N1 C13 C14 117.9(4) . . ?
C5 C6 C7 119.2(4) . . ?
C5 C6 K003 77.3(3) . . ?
C7 C6 K003 72.5(2) . . ?
C5 C6 H6 120.4 . . ?
C7 C6 H6 120.4 . . ?
K003 C6 H6 121.0 . . ?
C10 C11 C12 119.4(5) . . ?
C10 C11 H11 120.3 . . ?
C12 C11 H11 120.3 . . ?
C19 C20 H20A 109.5 . . ?
C19 C20 H20B 109.5 . . ?
H20A C20 H20B 109.5 . . ?
C19 C20 H20C 109.5 . . ?
H20A C20 H20C 109.5 . . ?
H20B C20 H20C 109.5 . . ?
C19 C18 C17 118.7(4) . . ?
C19 C18 H18 120.6 . . ?
C17 C18 H18 120.6 . . ?
C13 C12 C11 119.9(4) . . ?
C13 C12 H12 120.1 . . ?
C11 C12 H12 120.1 . . ?
C16 C17 C18 120.0(4) . . ?
C16 C17 H17 120.0 . . ?
C18 C17 H17 120.0 . . ?
C39 C40 H40A 109.5 . . ?
C39 C40 H40B 109.5 . . ?
H40A C40 H40B 109.5 . . ?
C39 C40 H40C 109.5 . . ?
H40A C40 H40C 109.5 . . ?
H40B C40 H40C 109.5 . . ?
C13 C14 H14A 109.5 . . ?
C13 C14 H14B 109.5 . . ?
H14A C14 H14B 109.5 . . ?
C13 C14 H14C 109.5 . . ?
H14A C14 H14C 109.5 . . ?
H14B C14 H14C 109.5 . . ?
O2 C45 C46 107.1(5) . . ?
O2 C45 H45A 110.3 . . ?
C46 C45 H45A 110.3 . . ?
O2 C45 H45B 110.3 . . ?
C46 C45 H45B 110.3 . . ?
H45A C45 H45B 108.5 . . ?
C33 C34 H34A 109.5 . . ?
C33 C34 H34B 109.5 . . ?
H34A C34 H34B 109.5 . . ?
C33 C34 H34C 109.5 . . ?
H34A C34 H34C 109.5 . . ?
H34B C34 H34C 109.5 . . ?
C47 C46 C45 106.0(5) . . ?
C47 C46 H46A 110.5 . . ?
C45 C46 H46A 110.5 . . ?
C47 C46 H46B 110.5 . . ?
C45 C46 H46B 110.5 . . ?
H46A C46 H46B 108.7 . . ?
C48 C47 C46 105.2(6) . . ?
C48 C47 H47A 110.7 . . ?
C46 C47 H47A 110.7 . . ?
C48 C47 H47B 110.7 . . ?
C46 C47 H47B 110.7 . . ?
H47A C47 H47B 108.8 . . ?
O3 C52 C51 106.0(5) . . ?
O3 C52 H52A 110.5 . . ?
C51 C52 H52A 110.5 . . ?
O3 C52 H52B 110.5 . . ?
C51 C52 H52B 110.5 . . ?
H52A C52 H52B 108.7 . . ?
O1 C44 C43 107.8(5) . . ?
O1 C44 H44 126.1 . . ?
C43 C44 H44 126.1 . . ?
C50 C51 C52 104.2(6) . . ?
C50 C51 H51A 110.9 . . ?
C52 C51 H51A 110.9 . . ?
C50 C51 H51B 110.9 . . ?
C52 C51 H51B 110.9 . . ?
H51A C51 H51B 108.9 . . ?
O3 C49 C50 106.5(6) . . ?
O3 C49 H49A 110.4 . . ?
C50 C49 H49A 110.4 . . ?
O3 C49 H49B 110.4 . . ?
C50 C49 H49B 110.4 . . ?
H49A C49 H49B 108.6 . . ?
O1 C41 C42 104.5(5) . . ?
O1 C41 H41A 110.9 . . ?
C42 C41 H41A 110.9 . . ?
O1 C41 H41B 110.9 . . ?
C42 C41 H41B 110.9 . . ?
H41A C41 H41B 108.9 . . ?
C42 C43 C44 107.2(6) . . ?
C42 C43 H43A 110.3 . . ?
C44 C43 H43A 110.3 . . ?
C42 C43 H43B 110.3 . . ?
C44 C43 H43B 110.3 . . ?
H43A C43 H43B 108.5 . . ?
O2 C48 C47 109.5(5) . . ?
O2 C48 K003 46.3(3) . . ?
C47 C48 K003 142.8(6) . . ?
O2 C48 H48A 109.8 . . ?
C47 C48 H48A 109.8 . . ?
K003 C48 H48A 105.8 . . ?
O2 C48 H48B 109.8 . . ?
C47 C48 H48B 109.8 . . ?
K003 C48 H48B 67.7 . . ?
H48A C48 H48B 108.2 . . ?
C43 C42 C41 104.8(6) . . ?
C43 C42 H42A 110.8 . . ?
C41 C42 H42A 110.8 . . ?
C43 C42 H42B 110.8 . . ?
C41 C42 H42B 110.8 . . ?
H42A C42 H42B 108.9 . . ?
C49 C50 C51 107.4(7) . . ?
C49 C50 H50A 110.2 . . ?
C51 C50 H50A 110.2 . . ?
C49 C50 H50B 110.2 . . ?
C51 C50 H50B 110.2 . . ?
H50A C50 H50B 108.5 . . ?

loop_
_geom_bond_atom_site_label_1
_geom_bond_atom_site_label_2
_geom_bond_distance
_geom_bond_site_symmetry_2
_geom_bond_publ_flag
Ge2 N8 1.938(3) . ?
Ge2 N4 1.990(3) . ?
Ge2 N10 2.051(3) . ?
Ge1 N3 1.940(3) . ?
Ge1 N7 1.960(3) . ?
Ge1 N1 2.038(3) . ?
Ge1 K004 3.4760(11) 2_656 ?
K003 O1 2.678(3) . ?
K003 O2 2.708(4) . ?
K003 N9 2.775(4) . ?
K003 C2 3.081(4) . ?
K003 C28 3.093(4) . ?
K003 C3 3.097(4) . ?
K003 C27 3.198(4) . ?
K003 C4 3.225(5) . ?
K003 C7 3.249(4) . ?
K003 C26 3.266(4) . ?
K003 C5 3.356(5) . ?
K003 C6 3.380(4) . ?
K004 O3 2.640(4) . ?
K004 N2 2.848(3) . ?
K004 N6 2.960(4) 2_646 ?
K004 N5 3.157(3) 2_646 ?
K004 C15 3.287(4) 2_646 ?
K004 Ge1 3.4760(11) 2_646 ?
K004 C19 3.515(4) 2_646 ?
K004 C9 3.522(4) . ?
N8 C28 1.363(5) . ?
N8 C21 1.387(4) . ?
N10 C39 1.392(5) . ?
N10 C35 1.394(5) . ?
N5 C19 1.350(5) . ?
N5 C15 1.355(5) . ?
N5 K004 3.157(3) 2_656 ?
N7 C29 1.381(5) . ?
N7 C21 1.416(4) . ?
N3 C1 1.369(5) . ?
N3 C8 1.376(5) . ?
N4 C15 1.370(5) . ?
N4 C8 1.416(5) . ?
N9 C35 1.315(5) . ?
N9 C28 1.379(5) . ?
N6 C29 1.347(5) . ?
N6 C33 1.346(5) . ?
N6 K004 2.960(4) 2_656 ?
N1 C9 1.384(5) . ?
N1 C13 1.387(5) . ?
O1 C44 1.402(7) . ?
O1 C41 1.423(7) . ?
N2 C9 1.329(5) . ?
N2 C1 1.374(5) . ?
O2 C48 1.412(7) . ?
O2 C45 1.422(6) . ?
C28 C27 1.410(5) . ?
C15 C16 1.408(5) . ?
C15 K004 3.287(4) 2_656 ?
C27 C26 1.409(5) . ?
C27 C22 1.446(5) . ?
C22 C21 1.380(5) . ?
C22 C23 1.414(5) . ?
C29 C30 1.409(5) . ?
O3 C49 1.412(8) . ?
O3 C52 1.432(7) . ?
C1 C2 1.400(5) . ?
C2 C3 1.421(6) . ?
C2 C7 1.449(5) . ?
C35 C36 1.451(5) . ?
C23 C24 1.375(6) . ?
C23 H23 0.9500 . ?
C39 C38 1.363(6) . ?
C39 C40 1.499(7) . ?
C26 C25 1.370(6) . ?
C26 H26 0.9500 . ?
C38 C37 1.405(7) . ?
C38 H38 0.9500 . ?
C3 C4 1.385(6) . ?
C3 H3 0.9500 . ?
C4 C5 1.408(7) . ?
C4 H4 0.9500 . ?
C19 C18 1.371(6) . ?
C19 C20 1.506(6) . ?
C19 K004 3.515(4) 2_656 ?
C30 C31 1.361(6) . ?
C30 H30 0.9500 . ?
C36 C37 1.328(6) . ?
C36 H36 0.9500 . ?
C9 C10 1.445(6) . ?
C7 C8 1.380(5) . ?
C7 C6 1.422(6) . ?
C37 H37 0.9500 . ?
C25 C24 1.418(6) . ?
C25 H25 0.9500 . ?
C31 C32 1.396(6) . ?
C31 H31 0.9500 . ?
C16 C17 1.368(6) . ?
C16 H16 0.9500 . ?
C24 H24 0.9500 . ?
C5 C6 1.372(6) . ?
C5 H5 0.9500 . ?
C33 C32 1.368(6) . ?
C33 C34 1.508(6) . ?
C32 H32 0.9500 . ?
C10 C11 1.342(7) . ?
C10 H10 0.9500 . ?
C13 C12 1.355(7) . ?
C13 C14 1.482(7) . ?
C6 H6 0.9500 . ?
C11 C12 1.396(8) . ?
C11 H11 0.9500 . ?
C20 H20A 0.9800 . ?
C20 H20B 0.9800 . ?
C20 H20C 0.9800 . ?
C18 C17 1.390(7) . ?
C18 H18 0.9500 . ?
C12 H12 0.9500 . ?
C17 H17 0.9500 . ?
C40 H40A 0.9800 . ?
C40 H40B 0.9800 . ?
C40 H40C 0.9800 . ?
C14 H14A 0.9800 . ?
C14 H14B 0.9800 . ?
C14 H14C 0.9800 . ?
C45 C46 1.481(9) . ?
C45 H45A 0.9900 . ?
C45 H45B 0.9900 . ?
C34 H34A 0.9800 . ?
C34 H34B 0.9800 . ?
C34 H34C 0.9800 . ?
C46 C47 1.453(9) . ?
C46 H46A 0.9900 . ?
C46 H46B 0.9900 . ?
C47 C48 1.443(9) . ?
C47 H47A 0.9900 . ?
C47 H47B 0.9900 . ?
C52 C51 1.501(11) . ?
C52 H52A 0.9900 . ?
C52 H52B 0.9900 . ?
C44 C43 1.480(9) . ?
C44 H44 0.9500 . ?
C51 C50 1.477(10) . ?
C51 H51A 0.9900 . ?
C51 H51B 0.9900 . ?
C49 C50 1.462(12) . ?
C49 H49A 0.9900 . ?
C49 H49B 0.9900 . ?
C41 C42 1.533(10) . ?
C41 H41A 0.9900 . ?
C41 H41B 0.9900 . ?
C43 C42 1.421(9) . ?
C43 H43A 0.9900 . ?
C43 H43B 0.9900 . ?
C48 H48A 0.9900 . ?
C48 H48B 0.9900 . ?
C42 H42A 0.9900 . ?
C42 H42B 0.9900 . ?
C50 H50A 0.9900 . ?
C50 H50B 0.9900 . ?

loop_
_geom_torsion_atom_site_label_1
_geom_torsion_atom_site_label_2
_geom_torsion_atom_site_label_3
_geom_torsion_atom_site_label_4
_geom_torsion
_geom_torsion_site_symmetry_1
_geom_torsion_site_symmetry_2
_geom_torsion_site_symmetry_3
_geom_torsion_site_symmetry_4
_geom_torsion_publ_flag
C21 N8 C28 N9 172.5(4) . . . . ?
Ge2 N8 C28 N9 -12.0(6) . . . . ?
C21 N8 C28 C27 -1.5(4) . . . . ?
Ge2 N8 C28 C27 174.0(3) . . . . ?
C21 N8 C28 K003 90.9(3) . . . . ?
Ge2 N8 C28 K003 -93.7(3) . . . . ?
C35 N9 C28 N8 8.7(6) . . . . ?
K003 N9 C28 N8 -116.7(4) . . . . ?
C35 N9 C28 C27 -178.3(4) . . . . ?
K003 N9 C28 C27 56.4(4) . . . . ?
C35 N9 C28 K003 125.3(4) . . . . ?
C19 N5 C15 N4 176.9(3) . . . . ?
K004 N5 C15 N4 -92.5(3) 2_656 . . . ?
C19 N5 C15 C16 -2.9(6) . . . . ?
K004 N5 C15 C16 87.8(3) 2_656 . . . ?
C19 N5 C15 K004 -90.6(3) . . . 2_656 ?
C8 N4 C15 N5 -174.2(3) . . . . ?
Ge2 N4 C15 N5 5.3(4) . . . . ?
C8 N4 C15 C16 5.6(5) . . . . ?
Ge2 N4 C15 C16 -174.9(3) . . . . ?
C8 N4 C15 K004 110.7(3) . . . 2_656 ?
Ge2 N4 C15 K004 -69.8(2) . . . 2_656 ?
N8 C28 C27 C26 -177.3(4) . . . . ?
N9 C28 C27 C26 8.6(7) . . . . ?
K003 C28 C27 C26 57.7(4) . . . . ?
N8 C28 C27 C22 1.7(4) . . . . ?
N9 C28 C27 C22 -172.4(4) . . . . ?
K003 C28 C27 C22 -123.3(3) . . . . ?
N8 C28 C27 K003 125.0(3) . . . . ?
N9 C28 C27 K003 -49.1(3) . . . . ?
C26 C27 C22 C21 177.9(3) . . . . ?
C28 C27 C22 C21 -1.2(4) . . . . ?
K003 C27 C22 C21 -81.9(4) . . . . ?
C26 C27 C22 C23 -3.0(6) . . . . ?
C28 C27 C22 C23 177.8(3) . . . . ?
K003 C27 C22 C23 97.2(4) . . . . ?
C33 N6 C29 N7 173.8(4) . . . . ?
K004 N6 C29 N7 -55.4(4) 2_656 . . . ?
C33 N6 C29 C30 -5.8(6) . . . . ?
K004 N6 C29 C30 125.0(3) 2_656 . . . ?
C21 N7 C29 N6 173.7(3) . . . . ?
Ge1 N7 C29 N6 -2.0(5) . . . . ?
C21 N7 C29 C30 -6.7(5) . . . . ?
Ge1 N7 C29 C30 177.6(3) . . . . ?
C23 C22 C21 N8 -178.5(4) . . . . ?
C27 C22 C21 N8 0.4(4) . . . . ?
C23 C22 C21 N7 -7.5(7) . . . . ?
C27 C22 C21 N7 171.4(4) . . . . ?
C28 N8 C21 C22 0.7(4) . . . . ?
Ge2 N8 C21 C22 -175.2(2) . . . . ?
C28 N8 C21 N7 -171.8(3) . . . . ?
Ge2 N8 C21 N7 12.3(4) . . . . ?
C29 N7 C21 C22 101.3(5) . . . . ?
Ge1 N7 C21 C22 -82.9(5) . . . . ?
C29 N7 C21 N8 -88.4(4) . . . . ?
Ge1 N7 C21 N8 87.4(3) . . . . ?
C8 N3 C1 N2 173.2(3) . . . . ?
Ge1 N3 C1 N2 -16.8(5) . . . . ?
C8 N3 C1 C2 -2.2(4) . . . . ?
Ge1 N3 C1 C2 167.9(2) . . . . ?
C9 N2 C1 N3 -5.7(6) . . . . ?
K004 N2 C1 N3 128.1(3) . . . . ?
C9 N2 C1 C2 168.9(4) . . . . ?
K004 N2 C1 C2 -57.3(4) . . . . ?
N3 C1 C2 C3 -178.1(4) . . . . ?
N2 C1 C2 C3 6.5(7) . . . . ?
N3 C1 C2 C7 2.7(4) . . . . ?
N2 C1 C2 C7 -172.7(3) . . . . ?
N3 C1 C2 K003 91.4(3) . . . . ?
N2 C1 C2 K003 -84.1(4) . . . . ?
C28 N9 C35 N10 3.2(6) . . . . ?
K003 N9 C35 N10 114.2(4) . . . . ?
C28 N9 C35 C36 -178.8(4) . . . . ?
K003 N9 C35 C36 -67.8(4) . . . . ?
C39 N10 C35 N9 170.4(4) . . . . ?
Ge2 N10 C35 N9 -10.7(6) . . . . ?
C39 N10 C35 C36 -7.6(5) . . . . ?
Ge2 N10 C35 C36 171.4(3) . . . . ?
C21 C22 C23 C24 179.9(4) . . . . ?
C27 C22 C23 C24 1.1(6) . . . . ?
C35 N10 C39 C38 5.5(6) . . . . ?
Ge2 N10 C39 C38 -173.5(3) . . . . ?
C35 N10 C39 C40 -173.4(4) . . . . ?
Ge2 N10 C39 C40 7.5(5) . . . . ?
C28 C27 C26 C25 -178.5(4) . . . . ?
C22 C27 C26 C25 2.7(6) . . . . ?
K003 C27 C26 C25 -123.4(4) . . . . ?
C28 C27 C26 K003 -55.1(4) . . . . ?
C22 C27 C26 K003 126.0(3) . . . . ?
N10 C39 C38 C37 -0.3(7) . . . . ?
C40 C39 C38 C37 178.7(5) . . . . ?
C1 C2 C3 C4 -177.8(4) . . . . ?
C7 C2 C3 C4 1.3(6) . . . . ?
K003 C2 C3 C4 -73.5(4) . . . . ?
C1 C2 C3 K003 -104.4(5) . . . . ?
C7 C2 C3 K003 74.8(3) . . . . ?
C2 C3 C4 C5 0.7(7) . . . . ?
K003 C3 C4 C5 -69.1(5) . . . . ?
C2 C3 C4 K003 69.8(4) . . . . ?
C15 N5 C19 C18 1.3(6) . . . . ?
K004 N5 C19 C18 -83.2(4) 2_656 . . . ?
C15 N5 C19 C20 -178.2(4) . . . . ?
K004 N5 C19 C20 97.3(3) 2_656 . . . ?
C15 N5 C19 K004 84.5(3) . . . 2_656 ?
N6 C29 C30 C31 5.0(6) . . . . ?
N7 C29 C30 C31 -174.6(4) . . . . ?
N9 C35 C36 C37 -173.2(4) . . . . ?
N10 C35 C36 C37 5.0(6) . . . . ?
C1 N2 C9 N1 14.9(6) . . . . ?
K004 N2 C9 N1 -120.1(4) . . . . ?
C1 N2 C9 C10 -164.5(4) . . . . ?
K004 N2 C9 C10 60.4(4) . . . . ?
C1 N2 C9 K004 135.1(4) . . . . ?
C13 N1 C9 N2 176.0(4) . . . . ?
Ge1 N1 C9 N2 -1.7(6) . . . . ?
C13 N1 C9 C10 -4.5(6) . . . . ?
Ge1 N1 C9 C10 177.8(3) . . . . ?
C13 N1 C9 K004 109.7(4) . . . . ?
Ge1 N1 C9 K004 -68.0(4) . . . . ?
C1 C2 C7 C8 -2.3(4) . . . . ?
C3 C2 C7 C8 178.4(4) . . . . ?
K003 C2 C7 C8 -110.2(3) . . . . ?
C1 C2 C7 C6 177.0(3) . . . . ?
C3 C2 C7 C6 -2.4(6) . . . . ?
K003 C2 C7 C6 69.0(3) . . . . ?
C1 C2 C7 K003 107.9(3) . . . . ?
C3 C2 C7 K003 -71.4(3) . . . . ?
C35 C36 C37 C38 0.2(7) . . . . ?
C39 C38 C37 C36 -2.6(7) . . . . ?
C27 C26 C25 C24 -0.4(7) . . . . ?
K003 C26 C25 C24 -92.3(5) . . . . ?
C29 C30 C31 C32 -0.8(7) . . . . ?
N5 C15 C16 C17 1.9(6) . . . . ?
N4 C15 C16 C17 -177.9(4) . . . . ?
K004 C15 C16 C17 75.7(5) 2_656 . . . ?
C22 C23 C24 C25 1.2(7) . . . . ?
C26 C25 C24 C23 -1.5(7) . . . . ?
C3 C4 C5 C6 -1.6(8) . . . . ?
K003 C4 C5 C6 -65.3(5) . . . . ?
C3 C4 C5 K003 63.7(4) . . . . ?
C1 N3 C8 C7 0.8(4) . . . . ?
Ge1 N3 C8 C7 -169.8(3) . . . . ?
C1 N3 C8 N4 -179.9(3) . . . . ?
Ge1 N3 C8 N4 9.6(5) . . . . ?
C6 C7 C8 N3 -178.1(4) . . . . ?
C2 C7 C8 N3 1.0(4) . . . . ?
K003 C7 C8 N3 -74.4(3) . . . . ?
C6 C7 C8 N4 2.6(8) . . . . ?
C2 C7 C8 N4 -178.3(4) . . . . ?
K003 C7 C8 N4 106.3(4) . . . . ?
C15 N4 C8 N3 -99.2(4) . . . . ?
Ge2 N4 C8 N3 81.3(4) . . . . ?
C15 N4 C8 C7 80.0(5) . . . . ?
Ge2 N4 C8 C7 -99.4(4) . . . . ?
C29 N6 C33 C32 2.5(7) . . . . ?
K004 N6 C33 C32 -132.4(4) 2_656 . . . ?
C29 N6 C33 C34 -176.2(4) . . . . ?
K004 N6 C33 C34 49.0(5) 2_656 . . . ?
N6 C33 C32 C31 1.6(8) . . . . ?
C34 C33 C32 C31 -179.8(5) . . . . ?
C30 C31 C32 C33 -2.3(7) . . . . ?
N2 C9 C10 C11 -179.2(4) . . . . ?
N1 C9 C10 C11 1.3(7) . . . . ?
K004 C9 C10 C11 -137.6(5) . . . . ?
C9 N1 C13 C12 3.7(6) . . . . ?
Ge1 N1 C13 C12 -178.5(4) . . . . ?
C9 N1 C13 C14 -175.3(5) . . . . ?
Ge1 N1 C13 C14 2.6(6) . . . . ?
C4 C5 C6 C7 0.5(7) . . . . ?
K003 C5 C6 C7 -61.4(4) . . . . ?
C4 C5 C6 K003 61.9(5) . . . . ?
C8 C7 C6 C5 -179.6(5) . . . . ?
C2 C7 C6 C5 1.5(6) . . . . ?
K003 C7 C6 C5 63.9(4) . . . . ?
C8 C7 C6 K003 116.6(5) . . . . ?
C2 C7 C6 K003 -62.4(3) . . . . ?
C9 C10 C11 C12 3.0(8) . . . . ?
N5 C19 C18 C17 1.3(7) . . . . ?
C20 C19 C18 C17 -179.3(5) . . . . ?
K004 C19 C18 C17 -62.8(5) 2_656 . . . ?
N1 C13 C12 C11 0.7(8) . . . . ?
C14 C13 C12 C11 179.6(5) . . . . ?
C10 C11 C12 C13 -4.1(8) . . . . ?
C15 C16 C17 C18 0.7(8) . . . . ?
C19 C18 C17 C16 -2.3(8) . . . . ?
C48 O2 C45 C46 4.9(9) . . . . ?
K003 O2 C45 C46 151.7(5) . . . . ?
O2 C45 C46 C47 -16.0(9) . . . . ?
C45 C46 C47 C48 20.5(10) . . . . ?
C49 O3 C52 C51 30.0(9) . . . . ?
K004 O3 C52 C51 -134.2(5) . . . . ?
C41 O1 C44 C43 -25.5(9) . . . . ?
K003 O1 C44 C43 130.2(6) . . . . ?
O3 C52 C51 C50 -18.5(10) . . . . ?
C52 O3 C49 C50 -29.4(10) . . . . ?
K004 O3 C49 C50 133.1(7) . . . . ?
C44 O1 C41 C42 31.0(8) . . . . ?
K003 O1 C41 C42 -120.7(5) . . . . ?
O1 C44 C43 C42 8.9(10) . . . . ?
C45 O2 C48 C47 8.3(10) . . . . ?
K003 O2 C48 C47 -146.2(6) . . . . ?
C45 O2 C48 K003 154.6(6) . . . . ?
C46 C47 C48 O2 -18.2(11) . . . . ?
C46 C47 C48 K003 -59.8(13) . . . . ?
C44 C43 C42 C41 9.9(10) . . . . ?
O1 C41 C42 C43 -25.1(9) . . . . ?
O3 C49 C50 C51 17.2(12) . . . . ?
C52 C51 C50 C49 0.9(12) . . . . ?

loop_
_platon_squeeze_void_nr
_platon_squeeze_void_average_x
_platon_squeeze_void_average_y
_platon_squeeze_void_average_z
_platon_squeeze_void_volume
_platon_squeeze_void_count_electrons
_platon_squeeze_void_content
1 0.000 0.500 0.000 213 90 ' '
2 0.500 1.000 0.500 213 90 ' '
